data_2020341
loop_
_publ_author_name
'Zhao, J.T.'
'Parthe, E.'

_publ_section_title
;
 Sc3 Ni2 Si3 with Hf3 Ni2 Si3-type structure, an intergrowth of Cr B-, Th
 Cr2 Si2- and W-type slabs
;
_journal_name_full 'Acta Crystallographica C (39,1983-)'
_journal_page_first 1853
_journal_page_last 1856
_journal_volume 45
_journal_year 1989
_chemical_formula_sum 'Ni2 Sc3 Si3'
_chemical_name_systematic 'Sc3 Ni2 Si3'
_space_group_IT_number 63
_symmetry_space_group_name_Hall '-C 2c 2'
_symmetry_space_group_name_H-M 'C m c m'
_cell_angle_alpha 90
_cell_angle_beta 90
_cell_angle_gamma 90
_cell_formula_units_Z 4
_cell_length_a 3.9812
_cell_length_b 9.688
_cell_length_c 13.111
_cell_volume 505.690
_citation_journal_id_ASTM ACSCEE
_cod_data_source_file Zhao_ACSCEE_1989_879.cif
_cod_data_source_block Ni2Sc3Si3
_cod_original_cell_volume 505.6895
_cod_database_code 2020341

loop_
_symmetry_equiv_pos_as_xyz
x,y,z
-x,-y,z+1/2
x,-y,-z
-x,y,-z+1/2
-x,-y,-z
x,y,-z-1/2
-x,y,z
x,-y,z-1/2
x+1/2,y+1/2,z
-x+1/2,-y+1/2,z+1/2
x+1/2,-y+1/2,-z
-x+1/2,y+1/2,-z+1/2
-x+1/2,-y+1/2,-z
x+1/2,y+1/2,-z-1/2
-x+1/2,y+1/2,z
x+1/2,-y+1/2,z-1/2

loop_
_atom_site_label
_atom_site_type_symbol
_atom_site_fract_x
_atom_site_fract_y
_atom_site_fract_z
_atom_site_occupancy
_atom_site_U_iso_or_equiv
Sc2 Sc 0 0.3625 0.25 1 0.0
Si1 Si 0 0.3845 0.0389 1 0.0
Sc1 Sc 0 0.0834 0.1117 1 0.0
Ni1 Ni 0 0.2077 0.59583 1 0.0
Si2 Si 0 0.6598 0.25 1 0.0
